data_4343405
loop_
_publ_author_name
'Thompson, John R.'
'Katz, Michael J.'
'Williams, Vance E.'
'Leznoff, Daniel B.'

_publ_section_title
;
 Structural Design Parameters for Highly Birefringent Coordination
 Polymers.
;
_journal_issue 13
_journal_name_full 'Inorganic chemistry'
_journal_page_first 6462
_journal_page_last 6471
_journal_paper_doi 10.1021/acs.inorgchem.5b00749
_journal_volume 54
_journal_year 2015
_chemical_formula_moiety 'C38 H24 Au2 Cl4 In2 N10 O'
_chemical_formula_sum 'C38 H24 Au2 Cl4 In2 N10 O'
_chemical_formula_weight 1400.03
_space_group_IT_number 14
_symmetry_cell_setting monoclinic
_symmetry_space_group_name_Hall '-P 2ybc'
_symmetry_space_group_name_H-M 'P 1 21/c 1'
_atom_sites_solution_hydrogens mixed
_cell_angle_alpha 90
_cell_angle_beta 99.250(2)
_cell_angle_gamma 90
_cell_formula_units_Z 2
_cell_length_a 11.3968(9)
_cell_length_b 25.703(2)
_cell_length_c 7.1857(5)
_cell_measurement_reflns_used 8847
_cell_measurement_temperature 150(2)
_cell_measurement_theta_max 25.33
_cell_measurement_theta_min 2.41
_cell_volume 2077.5(3)
_computing_cell_refinement 'Bruker SAINT'
_computing_data_collection 'Bruker APEX2'
_computing_data_reduction 'Bruker SAINT'
_computing_structure_refinement 'SHELXL-2014 (Sheldrick 2014)'
_computing_structure_solution 'SHELXS-97 (Sheldrick 2008)'
_diffrn_ambient_temperature 150(2)
_diffrn_measured_fraction_theta_full 0.649
_diffrn_measured_fraction_theta_max 0.666
_diffrn_measurement_device_type 'Bruker APEX-II CCD'
_diffrn_measurement_method '\f and \w scans'
_diffrn_radiation_monochromator graphite
_diffrn_radiation_type MoK\a
_diffrn_radiation_wavelength 0.71073
_diffrn_reflns_av_R_equivalents 0.0985
_diffrn_reflns_limit_h_max 11
_diffrn_reflns_limit_h_min -11
_diffrn_reflns_limit_k_max 25
_diffrn_reflns_limit_k_min -25
_diffrn_reflns_limit_l_max 7
_diffrn_reflns_limit_l_min -7
_diffrn_reflns_number 13774
_diffrn_reflns_theta_full 25.242
_diffrn_reflns_theta_max 20.813
_diffrn_reflns_theta_min 1.585
_exptl_absorpt_coefficient_mu 8.438
_exptl_absorpt_correction_T_max 0.7452
_exptl_absorpt_correction_T_min 0.5398
_exptl_absorpt_correction_type multi-scan
_exptl_absorpt_process_details '(Sheldrich , 1996)'
_exptl_crystal_colour 'pale yellow'
_exptl_crystal_density_diffrn 2.238
_exptl_crystal_description plate
_exptl_crystal_F_000 1304
_exptl_crystal_size_max 0.169
_exptl_crystal_size_mid 0.08
_exptl_crystal_size_min 0.047
_refine_diff_density_max 4.026
_refine_diff_density_min -5.262
_refine_ls_extinction_coef 0.0008(3)
_refine_ls_extinction_expression Fc^*^=kFc[1+0.001xFc^2^\l^3^/sin(2\q)]^-1/4^
_refine_ls_extinction_method SHELXL
_refine_ls_goodness_of_fit_ref 1.265
_refine_ls_hydrogen_treatment mixed
_refine_ls_matrix_type full
_refine_ls_number_parameters 241
_refine_ls_number_reflns 2181
_refine_ls_number_restraints 478
_refine_ls_restrained_S_all 1.182
_refine_ls_R_factor_all 0.1958
_refine_ls_R_factor_gt 0.1892
_refine_ls_shift/su_max 0.041
_refine_ls_shift/su_mean 0.002
_refine_ls_structure_factor_coef Fsqd
_refine_ls_weighting_details 'w=1/[\s^2^(Fo^2^)+(0.0651P)^2^+669.2521P] where P=(Fo^2^+2Fc^2^)/3'
_refine_ls_weighting_scheme calc
_refine_ls_wR_factor_gt 0.4074
_refine_ls_wR_factor_ref 0.4106
_reflns_Friedel_coverage 0.000
_reflns_number_gt 2031
_reflns_number_total 2181
_reflns_threshold_expression 'I > 2\s(I)'
_cod_data_source_file ic5b00749_si_002.cif
_cod_data_source_block InphenpyClAu
_cod_depositor_comments
;
The following automatic conversions were performed:

'_symmetry_cell_setting' value 'Monoclinic' changed to 'monoclinic'
according to
/usr/data/users/saulius/crontab/automatic-downloads/rss-feeds/ACS/lib/dictionaries/cif_core.dic
dictionary named 'cif_core.dic' version 2.4.2 from 2011-04-26.

'_exptl_absorpt_correction_type' value 'Multi-scan' changed to
'multi-scan' according to
/usr/data/users/saulius/crontab/automatic-downloads/rss-feeds/ACS/lib/dictionaries/cif_core.dic
dictionary named 'cif_core.dic' version 2.4.2 from 2011-04-26.

Automatic conversion script
Id: cif_fix_values 3271 2015-04-21 07:52:19Z andrius 

 Adding full bibliography for 4343402--4343407.cif.
;
_cod_original_cell_volume 2077.6(3)
_cod_original_sg_symbol_H-M 'P 21/c'
_cod_database_code 4343405

loop_
_symmetry_equiv_pos_as_xyz
'x, y, z'
'-x, y+1/2, -z+1/2'
'-x, -y, -z'
'x, -y-1/2, z-1/2'

loop_
_atom_site_label
_atom_site_type_symbol
_atom_site_fract_x
_atom_site_fract_y
_atom_site_fract_z
_atom_site_U_iso_or_equiv
_atom_site_adp_type
_atom_site_occupancy
_atom_site_site_symmetry_order
_atom_site_calc_flag
_atom_site_refinement_flags_posn
_atom_site_refinement_flags_adp
_atom_site_refinement_flags_occupancy
_atom_site_disorder_assembly
_atom_site_disorder_group
Au1 Au 0.3914(4) 0.14680(17) 0.6006(5) 0.0998(18) Uani 1 1 d . U . . .
O1 O 0.196(5) 0.664(2) 0.381(8) 0.011(13) Uani 0.5 1 d . U P . .
In1 In 0.3930(3) 0.47050(16) 0.6083(5) 0.0322(12) Uani 1 1 d . U . . .
Cl1 Cl 0.3254(12) 0.4866(6) 0.9058(19) 0.040(3) Uani 1 1 d . U . . .
N4 N 0.149(7) 0.156(3) 0.403(10) 0.097(15) Uani 1 1 d . U . . .
N5 N 0.640(7) 0.150(3) 0.807(10) 0.096(14) Uani 1 1 d . U . . .
N1 N 0.217(2) 0.5005(11) 0.448(4) 0.033(5) Uani 1 1 d G U . . .
C1 C 0.190(2) 0.5530(10) 0.424(4) 0.032(7) Uani 1 1 d G U . . .
H1 H 0.2451 0.5787 0.4765 0.039 Uiso 1 1 calc R U . . .
C2 C 0.081(3) 0.5679(9) 0.322(5) 0.034(7) Uani 1 1 d G U . . .
H2 H 0.0617 0.6037 0.3048 0.041 Uiso 1 1 calc R U . . .
C3 C 0.000(2) 0.5303(12) 0.244(5) 0.036(7) Uani 1 1 d DG U . . .
H3 H -0.0749 0.5404 0.1746 0.044 Uiso 1 1 calc R U . . .
C4 C 0.027(2) 0.4778(11) 0.269(5) 0.037(6) Uani 1 1 d DG U . . .
C5 C 0.136(3) 0.4629(9) 0.371(5) 0.034(6) Uani 1 1 d DG U . . .
N2 N 0.274(2) 0.4058(10) 0.507(5) 0.038(5) Uani 1 1 d G U . . .
C6 C 0.161(3) 0.4131(10) 0.408(5) 0.038(6) Uani 1 1 d DG U . . .
C7 C 0.091(2) 0.3704(13) 0.343(5) 0.041(6) Uani 1 1 d DG U . . .
C8 C 0.135(3) 0.3204(11) 0.377(5) 0.044(7) Uani 1 1 d DG U . . .
H8 H 0.0878 0.2912 0.3323 0.053 Uiso 1 1 calc R U . . .
C9 C 0.249(3) 0.3130(9) 0.476(5) 0.041(6) Uani 1 1 d DG U . . .
C10 C 0.319(2) 0.3557(12) 0.541(5) 0.040(6) Uani 1 1 d G U . . .
N3 N 0.491(2) 0.3930(9) 0.693(5) 0.039(5) Uani 1 1 d G U . . .
C11 C 0.433(2) 0.3471(12) 0.632(5) 0.041(6) Uani 1 1 d G U . . .
C12 C 0.490(3) 0.2996(10) 0.669(5) 0.041(6) Uani 1 1 d DG U . . .
C13 C 0.605(3) 0.2980(9) 0.769(5) 0.034(6) Uani 1 1 d G U . . .
H13 H 0.6440 0.2655 0.7949 0.040 Uiso 1 1 calc R U . . .
C14 C 0.663(2) 0.3439(12) 0.831(4) 0.031(7) Uani 1 1 d G U . . .
H14 H 0.7415 0.3428 0.8988 0.037 Uiso 1 1 calc R U . . .
C15 C 0.606(3) 0.3914(9) 0.793(5) 0.035(7) Uani 1 1 d G U . . .
H15 H 0.6453 0.4228 0.8350 0.042 Uiso 1 1 calc R U . . .
Cl2 Cl 0.540(2) 0.5213(10) 0.661(4) 0.096(6) Uani 1 1 d . U . . .
C16 C -0.043(5) 0.4343(16) 0.214(10) 0.040(5) Uani 0.77(6) 1 d D U P A 1
H16 H -0.1198 0.4422 0.1471 0.048 Uiso 0.77(6) 1 calc R U P A 1
C17 C -0.020(4) 0.381(2) 0.238(9) 0.040(5) Uani 0.77(6) 1 d D U P A 1
H17 H -0.0753 0.3551 0.1889 0.048 Uiso 0.77(6) 1 calc R U P A 1
H12 H 0.43(4) 0.272(13) 0.65(4) 0.048 Uiso 0.77(6) 1 d D U P A 1
H9 H 0.28(6) 0.280(6) 0.52(5) 0.048 Uiso 0.77(6) 1 d D U P A 1
C19 C 0.409(13) 0.259(5) 0.64(3) 0.040(5) Uani 0.23(6) 1 d D U P A 2
H19 H 0.4317 0.2257 0.6979 0.048 Uiso 0.23(6) 1 calc R U P A 2
C18 C 0.295(17) 0.265(3) 0.54(3) 0.040(5) Uani 0.23(6) 1 d D U P A 2
H18 H 0.2462 0.2355 0.5193 0.048 Uiso 0.23(6) 1 calc R U P A 2
H4 H -0.024(19) 0.452(2) 0.20(5) 0.048 Uiso 0.23(6) 1 d D U P A 2
H7 H 0.009(9) 0.375(2) 0.29(5) 0.048 Uiso 0.23(6) 1 d D U P A 2
C20 C 0.276(11) 0.143(4) 0.513(15) 0.110(11) Uani 1 1 d . U . . .
C21 C 0.542(10) 0.152(4) 0.732(15) 0.108(12) Uani 1 1 d . U . . .

loop_
_atom_site_aniso_label
_atom_site_aniso_U_11
_atom_site_aniso_U_22
_atom_site_aniso_U_33
_atom_site_aniso_U_23
_atom_site_aniso_U_13
_atom_site_aniso_U_12
Au1 0.119(3) 0.140(3) 0.054(2) -0.034(2) 0.055(2) -0.016(3)
O1 0.011(13) 0.011(13) 0.011(13) 0.000(2) 0.002(3) 0.000(2)
In1 0.0201(19) 0.062(3) 0.0157(19) 0.0215(19) 0.0064(14) 0.0006(19)
Cl1 0.033(7) 0.059(8) 0.028(6) 0.005(5) 0.008(5) -0.003(6)
N4 0.114(12) 0.10(2) 0.09(2) -0.007(16) 0.040(11) -0.015(11)
N5 0.114(11) 0.10(2) 0.08(2) -0.010(17) 0.037(10) -0.009(10)
N1 0.033(6) 0.039(6) 0.028(9) 0.002(5) 0.009(6) 0.000(4)
C1 0.031(8) 0.039(7) 0.029(11) 0.003(5) 0.007(7) -0.001(5)
C2 0.033(8) 0.038(7) 0.032(11) 0.001(6) 0.006(7) 0.000(5)
C3 0.035(8) 0.039(6) 0.034(11) 0.000(5) 0.005(7) -0.001(5)
C4 0.036(7) 0.040(6) 0.035(11) 0.001(5) 0.007(6) 0.000(4)
C5 0.033(6) 0.040(6) 0.030(10) 0.002(5) 0.009(6) -0.001(4)
N2 0.036(6) 0.047(5) 0.034(9) 0.005(4) 0.011(5) 0.001(4)
C6 0.036(6) 0.041(5) 0.037(11) 0.002(4) 0.009(6) 0.000(4)
C7 0.040(7) 0.042(6) 0.041(11) 0.002(5) 0.007(6) -0.002(4)
C8 0.042(7) 0.042(7) 0.048(11) 0.003(5) 0.004(6) -0.002(5)
C9 0.040(7) 0.044(6) 0.038(11) 0.003(5) 0.009(6) 0.000(4)
C10 0.038(6) 0.046(5) 0.038(11) 0.004(5) 0.008(6) 0.000(4)
N3 0.036(6) 0.049(6) 0.033(10) 0.005(5) 0.007(5) 0.000(4)
C11 0.039(6) 0.046(5) 0.040(11) 0.004(5) 0.008(6) 0.000(4)
C12 0.039(6) 0.044(6) 0.039(11) 0.002(5) 0.005(5) -0.002(4)
C13 0.036(6) 0.036(7) 0.030(8) -0.002(4) 0.008(4) 0.000(4)
C14 0.035(8) 0.035(7) 0.025(11) 0.002(5) 0.009(7) 0.001(5)
C15 0.035(7) 0.036(7) 0.033(11) 0.001(6) 0.006(6) 0.001(5)
Cl2 0.082(7) 0.102(8) 0.106(9) 0.006(7) 0.019(6) -0.020(6)
C16 0.040(5) 0.042(5) 0.040(7) 0.001(3) 0.006(4) -0.001(3)
C17 0.040(5) 0.042(5) 0.040(7) 0.001(3) 0.006(4) -0.001(3)
C19 0.040(5) 0.042(5) 0.040(7) 0.001(3) 0.006(4) -0.001(3)
C18 0.040(5) 0.042(5) 0.040(7) 0.001(3) 0.006(4) -0.001(3)
C20 0.118(9) 0.110(15) 0.106(14) -0.004(9) 0.031(7) -0.013(7)
C21 0.116(10) 0.104(16) 0.105(15) -0.005(9) 0.028(7) -0.010(7)

loop_
_atom_type_symbol
_atom_type_description
_atom_type_scat_dispersion_real
_atom_type_scat_dispersion_imag
_atom_type_scat_source
C C 0.0033 0.0016 'International Tables Vol C Tables 4.2.6.8 and 6.1.1.4'
N N 0.0061 0.0033 'International Tables Vol C Tables 4.2.6.8 and 6.1.1.4'
O O 0.0106 0.0060 'International Tables Vol C Tables 4.2.6.8 and 6.1.1.4'
Cl Cl 0.1484 0.1585 'International Tables Vol C Tables 4.2.6.8 and 6.1.1.4'
In In -0.7276 1.3100 'International Tables Vol C Tables 4.2.6.8 and 6.1.1.4'
Au Au -2.0133 8.8022 'International Tables Vol C Tables 4.2.6.8 and 6.1.1.4'
H H 0.0000 0.0000 'International Tables Vol C Tables 4.2.6.8 and 6.1.1.4'

loop_
_geom_angle_atom_site_label_1
_geom_angle_atom_site_label_2
_geom_angle_atom_site_label_3
_geom_angle
_geom_angle_site_symmetry_1
_geom_angle_site_symmetry_3
C20 Au1 C21 176(5) . .
Cl2 In1 N2 163.4(11) . .
Cl2 In1 Cl2 73.8(11) . 3_666
N2 In1 Cl2 93.6(11) . 3_666
Cl2 In1 N1 119.3(10) . .
N2 In1 N1 69.2(11) . .
Cl2 In1 N1 85.7(11) 3_666 .
Cl2 In1 N3 98.7(10) . .
N2 In1 N3 71.3(11) . .
Cl2 In1 N3 95.4(11) 3_666 .
N1 In1 N3 140.4(11) . .
Cl2 In1 Cl1 95.2(8) . .
N2 In1 Cl1 99.1(10) . .
Cl2 In1 Cl1 164.6(7) 3_666 .
N1 In1 Cl1 90.6(9) . .
N3 In1 Cl1 97.0(9) . .
C1 N1 C5 120.0 . .
C1 N1 In1 123.8(15) . .
C5 N1 In1 116.2(15) . .
C2 C1 N1 120.0 . .
C2 C1 H1 120.0 . .
N1 C1 H1 120.0 . .
C3 C2 C1 120.0 . .
C3 C2 H2 120.0 . .
C1 C2 H2 120.0 . .
C2 C3 C4 120.0 . .
C2 C3 H3 120.0 . .
C4 C3 H3 120.0 . .
C3 C4 C5 120.0 . .
C3 C4 C16 129(3) . .
C5 C4 C16 111(3) . .
C3 C4 H4 120(2) . .
C5 C4 H4 120(2) . .
C6 C5 C4 121(2) . .
C6 C5 N1 119(2) . .
C4 C5 N1 120.0 . .
C6 N2 C10 120.0 . .
C6 N2 In1 122.8(16) . .
C10 N2 In1 117.2(16) . .
C5 C6 C7 127(2) . .
C5 C6 N2 112(2) . .
C7 C6 N2 120.0 . .
C6 C7 C8 120.0 . .
C6 C7 C17 116(3) . .
C8 C7 C17 124(3) . .
C6 C7 H7 120(3) . .
C8 C7 H7 120(3) . .
C9 C8 C7 120.0 . .
C9 C8 H8 120.0 . .
C7 C8 H8 120.0 . .
C18 C9 C8 125(8) . .
C18 C9 C10 115(8) . .
C8 C9 C10 120.0 . .
C8 C9 H9 122(10) . .
C10 C9 H9 117(10) . .
C11 C10 C9 118(3) . .
C11 C10 N2 121(3) . .
C9 C10 N2 120.0 . .
C11 N3 C15 120.0 . .
C11 N3 In1 117.6(15) . .
C15 N3 In1 122.3(15) . .
C10 C11 C12 128(2) . .
C10 C11 N3 112(2) . .
C12 C11 N3 120.0 . .
C19 C12 C11 111(8) . .
C19 C12 C13 127(8) . .
C11 C12 C13 120.0 . .
C11 C12 H12 110(10) . .
C13 C12 H12 128(10) . .
C12 C13 C14 120.0 . .
C12 C13 H13 120.0 . .
C14 C13 H13 120.0 . .
C15 C14 C13 120.0 . .
C15 C14 H14 120.0 . .
C13 C14 H14 120.0 . .
C14 C15 N3 120.0 . .
C14 C15 H15 120.0 . .
N3 C15 H15 120.0 . .
In1 Cl2 In1 106.2(11) . 3_666
C17 C16 C4 131(5) . .
C17 C16 H16 114.3 . .
C4 C16 H16 114.3 . .
C16 C17 C7 114(5) . .
C16 C17 H17 123.2 . .
C7 C17 H17 123.2 . .
C12 C19 C18 121(10) . .
C12 C19 H19 119.4 . .
C18 C19 H19 119.4 . .
C9 C18 C19 124(10) . .
C9 C18 H18 118.0 . .
C19 C18 H18 118.0 . .
Au1 C20 N4 163(9) . .
N5 C21 Au1 172(9) . .

loop_
_geom_bond_atom_site_label_1
_geom_bond_atom_site_label_2
_geom_bond_distance
_geom_bond_site_symmetry_2
Au1 C20 1.37(12) .
Au1 C21 1.82(11) .
In1 Cl2 2.11(2) .
In1 N2 2.19(2) .
In1 Cl2 2.20(2) 3_666
In1 N1 2.28(2) .
In1 N3 2.32(2) .
In1 Cl1 2.421(14) .
N4 C20 1.57(13) .
N5 C21 1.17(11) .
N1 C1 1.3900 .
N1 C5 1.3900 .
C1 C2 1.3900 .
C1 H1 0.9500 .
C2 C3 1.3900 .
C2 H2 0.9500 .
C3 C4 1.3900 .
C3 H3 0.9500 .
C4 C5 1.3900 .
C4 C16 1.396(19) .
C4 H4 0.95(2) .
C5 C6 1.33(3) .
N2 C6 1.3900 .
N2 C10 1.3900 .
C6 C7 1.3900 .
C7 C8 1.3900 .
C7 C17 1.393(19) .
C7 H7 0.953(19) .
C8 C9 1.3900 .
C8 H8 0.9500 .
C9 C18 1.39(2) .
C9 C10 1.3900 .
C9 H9 0.95(3) .
C10 C11 1.37(3) .
N3 C11 1.3900 .
N3 C15 1.3900 .
C11 C12 1.3900 .
C12 C19 1.39(2) .
C12 C13 1.3900 .
C12 H12 0.95(2) .
C13 C14 1.3900 .
C13 H13 0.9500 .
C14 C15 1.3900 .
C14 H14 0.9500 .
C15 H15 0.9500 .
Cl2 In1 2.20(2) 3_666
C16 C17 1.391(19) .
C16 H16 0.9500 .
C17 H17 0.9500 .
C19 C18 1.39(2) .
C19 H19 0.9500 .
C18 H18 0.9500 .
